data_2101012
loop_
_publ_author_name
'Fettouhi, M.'
'Ouahab, L.'
'Grandjean, D.'
'Toupet, L.'

_publ_section_title
;
 Structures at 293 and 100 K of
 \b-tetrakis[bis(ethylenedithio)tetrathiafulvalene]
 tetracyanonickelate(II): \b-[BEDT-TTF]~4~[Ni(CN)~4~]
;
_journal_issue 4
_journal_name_full 'Acta Crystallographica Section B'
_journal_page_first 685
_journal_page_last 691
_journal_paper_doi 10.1107/S0108768192010279
_journal_volume 49
_journal_year 1993
_chemical_formula_moiety '4(C10 H8 S8),C4 N4 Ni'
_chemical_formula_sum 'C44 H32 N4 Ni S32'
_chemical_formula_weight 1701.53
_space_group_IT_number 2
_space_group_name_Hall '-P 1'
_space_group_name_H-M_alt 'P -1'
_symmetry_cell_setting triclinic
_symmetry_space_group_name_Hall '-P 1'
_symmetry_space_group_name_H-M 'P -1'
_cell_angle_alpha 95.95(5)
_cell_angle_beta 97.85(5)
_cell_angle_gamma 115.13(5)
_cell_formula_units_Z 1
_cell_length_a 9.677(7)
_cell_length_b 10.960(6)
_cell_length_c 16.392(8)
_cell_volume 1533.7(18)
_diffrn_radiation_type Mo
_diffrn_radiation_wavelength 0.71073
_exptl_absorpt_coefficient_mu 1.406
_exptl_crystal_density_diffrn 1.842
_exptl_crystal_F_000 864
_cod_data_source_file pa0283.cif
_cod_data_source_block pa0283a
_cod_original_cell_volume 1533(4)
_cod_original_formula_sum 'C44 H32 N4 Ni1 S32'
_cod_database_code 2101012

loop_
_space_group_symop_id
_space_group_symop_operation_xyz
1 x,y,z
2 -x,-y,-z

loop_
_atom_site_label
_atom_site_fract_x
_atom_site_fract_y
_atom_site_fract_z
Ni .0 .0 .0
S1 .40460(8) .59158(7) .56700(5)
S2 .21029(8) .73237(7) .58628(4)
S3 .05189(8) .63256(7) .39324(5)
S4 .24735(8) .49492(7) .36835(4)
S5 -.10497(8) .56830(8) .21812(5)
S6 .13722(8) .41057(7) .18632(5)
S7 .32577(8) .83220(7) .76718(5)
S8 .55988(8) .66433(8) .74300(5)
S9 .50248(8) .85693(7) .34021(5)
S10 .67801(8) .69830(7) .32101(4)
S11 .84821(9) .80280(8) .51243(5)
S12 .66618(8) .95459(8) .53807(5)
S13 1.03490(10) .89655(9) .68293(6)
S14 .81522(9) 1.07288(8) .71305(5)
S15 .37183(9) .80875(8) .15955(5)
S16 .58774(9) .62478(8) .13885(5)
N1 -.2658(3) .0644(3) .0247(2)
N2 .1939(3) .3016(3) .0085(2)
C1 -.1662(3) .0389(3) .0142(2)
C2 .1221(3) .1884(3) .0054(2)
C3 .2628(3) .6326(3) .5203(2)
C4 .4248(3) .6758(3) .6675(2)
C5 .3344(3) .7405(3) .6763(2)
C6 -.0476(4) .5305(3) .1235(2)
C7 -.0261(4) .4031(3) .1151(2)
C8 .1943(3) .5902(3) .4375(2)
C9 .0321(3) .5540(3) .2916(2)
C10 .1235(3) .4922(3) .2795(2)
C11 .4992(7) .8512(6) .8350(4)
C11' .4431(6) .7975(7) .8470(3)
C12 .5903(7) .8035(7) .8242(4)
C12' .5071(6) .7174(5) .8376(3)
C13 .6366(3) .8066(3) .3870(2)
C14 .4868(3) .7784(3) .2384(2)
C15 .5679(3) .7066(3) .2299(2)
C16 .9823(6) .9406(5) .7771(3)
C16' 1.0523(9) 1.0076(9) .7695(5)
C17 .9258(8) 1.0305(8) .7917(4)
C17' .9832(7) 1.0816(6) .7816(4)
C18 .7088(3) .8499(3) .4693(2)
C19 .8902(3) .9012(3) .6106(2)
C20 .8056(3) .9709(3) .6228(2)
C21 .4581(6) .7818(5) .0728(3)
C21' .3629(8) .6964(7) .0692(4)
C22 .5068(7) .6891(8) .0563(4)
C22' .4541(7) .6419(6) .0645(3)
H1 .0533 .6091 .1212
H2 -.1285 .5201 .0753
H3 -.1226 .3267 .1244
H4 -.0119 .3827 .0567
H5 .4523 .8187 .8863
H5' .3752 .7620 .8882
H6 .5663 .9524 .8480
H6' .5311 .8889 .8730
H7 .6865 .8828 .8170
H7' .6066 .7615 .8802
H8 .6121 .7732 .8779
H8' .4348 .6301 .8531
H9 1.0789 .9740 .8210
H9' 1.1651 1.0746 .7823
H10 .9020 .8522 .7873
H10' 1.0295 .9497 .8138
H11 .8575 .9964 .8330
H11' .9505 1.0660 .8363
H12 1.0180 1.1189 .8185
H12' 1.0650 1.1779 .7875
H13 .5514 .8711 .0767
H13' .3739 .7499 .0226
H14 .3787 .7663 .0219
H14' .2558 .6184 .0577
H15 .4156 .6075 .0206
H15' .3826 .5451 .0369
H16 .5895 .7283 .0229
H16' .5185 .6904 .0247

loop_
_geom_angle_atom_site_label_1
_geom_angle_atom_site_label_2
_geom_angle_atom_site_label_3
_geom_angle
C1 Ni C2 88.00(10)
C3 S1 C4 95.5(2)
C3 S2 C5 95.60(10)
C8 S3 C9 95.5(2)
C8 S4 C10 95.60(10)
C6 S5 C9 100.8(2)
C7 S6 C10 101.5(2)
C5 S7 C11 99.9(2)
C5 S7 C11' 102.6(2)
C4 S8 C12 100.0(3)
C4 S8 C12' 100.7(2)
C13 S9 C14 95.30(10)
C13 S10 C15 95.3(2)
C18 S11 C19 95.2(2)
C18 S12 C20 95.2(2)
C16 S13 C19 99.9(2)
C16' S13 C19 103.6(4)
C17 S14 C20 102.9(3)
C17' S14 C20 102.2(2)
C14 S15 C21 99.1(2)
C14 S15 C21' 102.5(3)
S10 C15 S16 113.8(2)
S10 C15 C14 117.2(2)
S16 C15 C14 128.9(2)
S13 C16 C17 126.7(5)
S13 C16 C17' 110.2(4)
S13 C16' C17 124.1(5)
S13 C16' C17' 131.0(6)
S14 C17 C16 124.5(5)
S14 C17 C16' 117.1(5)
C15 S16 C22 103.5(3)
C15 S16 C22' 101.1(2)
Ni C1 N1 178.4(3)
Ni C2 N2 179.3(3)
S1 C3 S2 115.30(10)
S1 C3 C8 123.5(3)
S2 C3 C8 121.2(3)
S1 C4 S8 114.5(2)
S1 C4 C5 116.7(2)
S8 C4 C5 128.7(2)
S2 C5 S7 115.0(2)
S2 C5 C4 116.8(2)
S7 C5 C4 128.1(2)
S5 C6 C7 114.4(2)
S6 C7 C6 115.4(2)
S3 C8 S4 115.10(10)
S3 C8 C3 122.1(3)
S4 C8 C3 122.8(3)
S3 C9 S5 114.2(2)
S3 C9 C10 117.3(2)
S5 C9 C10 128.5(2)
S4 C10 S6 114.9(2)
S4 C10 C9 116.4(2)
S14 C17' C16 111.6(3)
S14 C17' C16' 126.4(5)
S11 C18 S12 115.40(10)
S11 C18 C13 122.1(3)
S12 C18 C13 122.5(3)
S11 C19 S13 115.5(2)
S11 C19 C20 117.2(2)
S13 C19 C20 127.3(2)
S12 C20 S14 114.8(2)
S12 C20 C19 116.8(2)
S14 C20 C19 128.4(2)
S6 C10 C9 128.7(2)
S7 C11 C12 130.8(5)
S7 C11 C12' 113.0(3)
S7 C11' C12 113.8(4)
S7 C11' C12' 127.2(4)
S8 C12 C11 127.0(5)
S8 C12 C11' 114.0(4)
S8 C12' C11 110.2(4)
S8 C12' C11' 127.1(5)
S9 C13 S10 115.20(10)
S9 C13 C18 123.6(3)
S10 C13 C18 121.2(3)
S9 C14 S15 115.6(2)
S9 C14 C15 116.8(2)
S15 C14 C15 127.6(2)
S15 C21 C22 128.3(5)
S15 C21 C22' 110.0(4)
S15 C21' C22 118.5(4)
S15 C21' C22' 124.7(5)
S16 C22 C21 122.0(4)
S16 C22 C21' 113.4(5)
S16 C22' C21 115.6(3)
S16 C22' C21' 133.1(5)

loop_
_geom_bond_atom_site_label_1
_geom_bond_atom_site_label_2
_geom_bond_distance
Ni C1 1.867(4)
Ni C2 1.879(3)
S1 C3 1.726(3)
S1 C4 1.746(3)
S2 C3 1.733(3)
S2 C5 1.740(3)
S3 C8 1.727(3)
S3 C9 1.740(3)
S4 C8 1.734(3)
S4 C10 1.744(3)
S5 C6 1.784(4)
S5 C9 1.736(3)
S6 C7 1.798(4)
S6 C10 1.739(3)
S7 C5 1.741(3)
S7 C11 1.800(6)
S7 C11' 1.792(7)
S8 C4 1.727(3)
S8 C12 1.809(7)
S8 C12' 1.813(6)
S9 C13 1.732(3)
S9 C14 1.752(3)
S10 C13 1.731(3)
S10 C15 1.746(3)
S11 C18 1.730(4)
S12 C18 1.737(3)
S12 C20 1.735(3)
S13 C16 1.773(6)
S13 C16' 1.710(9)
S13 C19 1.729(3)
S14 C17 1.786(8)
S14 C17' 1.805(6)
S14 C20 1.726(3)
S15 C14 1.741(3)
S15 C21 1.803(6)
S15 C21' 1.792(8)
S16 C15 1.737(3)
S16 C22 1.822(8)
S16 C22' 1.736(6)
N1 C1 1.142(5)
N2 C2 1.127(4)
C3 C8 1.363(4)
C4 C5 1.352(5)
C6 C7 1.492(6)
C9 C10 1.345(5)
C11 C12 1.220(10)
C11 C12' 1.510(10)
C11' C12 1.500(10)
C11' C12' 1.280(10)
C12 C12' 1.017(8)
C13 C18 1.364(4)
C14 C15 1.336(5)
C16 C17 1.330(10)
C16 C17' 1.535(9)
C16' C17 1.430(10)
C16' C17' 1.270(10)
C19 C20 1.355(5)
C21 C22 1.310(10)
C21 C22' 1.508(9)
C21' C22 1.470(10)
C21' C22' 1.260(10)
